data_4501443
loop_
_publ_author_name
'Kantevari, Srinivas'
'Patpi, Santhosh Reddy'
'Addla, Dinesh'
'Putapatri, Siddamal Reddy'
'Sridhar, Balasubramanian'
'Yogeeswari, Perumal'
'Sriram, Dharmarajan'

_publ_section_title
;
 Facile diversity-oriented synthesis and antitubercular evaluation of
 novel aryl and heteroaryl tethered pyridines and
 dihydro-6H-quinolin-5-ones derived via variants of the Bohlmann-Rahtz
 Reaction.
;
_journal_issue 4
_journal_name_full 'ACS combinatorial science'
_journal_page_first 427
_journal_page_last 435
_journal_paper_doi 10.1021/co2000604
_journal_volume 13
_journal_year 2011
_chemical_formula_moiety 'C18 H19 N O3'
_chemical_formula_sum 'C18 H19 N O3'
_chemical_formula_weight 297.34
_chemical_name_systematic
; 
6,6-bis(hydroxymethyl)-2-p-tolyl-7,8-dihydroquinolin-5(6H)-one
;
_space_group_IT_number 14
_symmetry_cell_setting monoclinic
_symmetry_space_group_name_Hall '-P 2ybc'
_symmetry_space_group_name_H-M 'P 1 21/c 1'
_atom_sites_solution_hydrogens geom
_atom_sites_solution_primary direct
_atom_sites_solution_secondary difmap
_audit_creation_method SHELXL-97
_cell_angle_alpha 90.00
_cell_angle_beta 98.158(2)
_cell_angle_gamma 90.00
_cell_formula_units_Z 4
_cell_length_a 8.3406(9)
_cell_length_b 6.4842(7)
_cell_length_c 28.312(3)
_cell_measurement_reflns_used 1464
_cell_measurement_temperature 294(2)
_cell_measurement_theta_max 20.42
_cell_measurement_theta_min 2.47
_cell_volume 1515.7(3)
_computing_cell_refinement 'SAINT (Bruker, 2001)'
_computing_data_collection 'SMART (Bruker, 2001)'
_computing_data_reduction SAINT
_computing_molecular_graphics 'SHELXTL/PC (Sheldrick, 1990)'
_computing_publication_material SHELXL97
_computing_structure_refinement 'SHELXL-97 (Sheldrick, 2008)'
_computing_structure_solution 'SHELXS-97 (Sheldrick, 2008)'
_diffrn_ambient_temperature 294(2)
_diffrn_measured_fraction_theta_full 0.999
_diffrn_measured_fraction_theta_max 0.999
_diffrn_measurement_device 'Bruker SMART APEX CCD area-detector'
_diffrn_measurement_device_type 'CCD Area Detector'
_diffrn_measurement_method '\w scan'
_diffrn_radiation_monochromator graphite
_diffrn_radiation_source 'fine-focus sealed tube'
_diffrn_radiation_type MoK\a
_diffrn_radiation_wavelength 0.71073
_diffrn_reflns_av_R_equivalents 0.0602
_diffrn_reflns_av_sigmaI/netI 0.0485
_diffrn_reflns_limit_h_max 9
_diffrn_reflns_limit_h_min -9
_diffrn_reflns_limit_k_max 7
_diffrn_reflns_limit_k_min -7
_diffrn_reflns_limit_l_max 33
_diffrn_reflns_limit_l_min -33
_diffrn_reflns_number 13936
_diffrn_reflns_theta_full 25.00
_diffrn_reflns_theta_max 25.00
_diffrn_reflns_theta_min 1.45
_diffrn_standards_number 0
_exptl_absorpt_coefficient_mu 0.089
_exptl_absorpt_correction_type none
_exptl_crystal_colour colorles
_exptl_crystal_density_diffrn 1.303
_exptl_crystal_density_method 'not measured'
_exptl_crystal_description block
_exptl_crystal_F_000 632
_exptl_crystal_size_max 0.15
_exptl_crystal_size_mid 0.12
_exptl_crystal_size_min 0.07
_refine_diff_density_max 0.242
_refine_diff_density_min -0.225
_refine_diff_density_rms 0.044
_refine_ls_extinction_method none
_refine_ls_goodness_of_fit_ref 1.169
_refine_ls_hydrogen_treatment mixed
_refine_ls_matrix_type full
_refine_ls_number_parameters 208
_refine_ls_number_reflns 2675
_refine_ls_number_restraints 0
_refine_ls_restrained_S_all 1.169
_refine_ls_R_factor_all 0.1013
_refine_ls_R_factor_gt 0.0751
_refine_ls_shift/su_max 0.000
_refine_ls_shift/su_mean 0.000
_refine_ls_structure_factor_coef Fsqd
_refine_ls_weighting_details 'calc w=1/[\s^2^(Fo^2^)+(0.0491P)^2^+0.7071P] where P=(Fo^2^+2Fc^2^)/3'
_refine_ls_weighting_scheme calc
_refine_ls_wR_factor_gt 0.1385
_refine_ls_wR_factor_ref 0.1492
_reflns_number_gt 2053
_reflns_number_total 2675
_reflns_threshold_expression I>2\s(I)
_cod_data_source_file co2000604_si_005.cif
_cod_data_source_block ah40m
_cod_original_sg_symbol_H-M 'P 21/c'
_cod_database_code 4501443

loop_
_symmetry_equiv_pos_as_xyz
'x, y, z'
'-x, y+1/2, -z+1/2'
'-x, -y, -z'
'x, -y-1/2, z-1/2'

loop_
_atom_site_label
_atom_site_type_symbol
_atom_site_fract_x
_atom_site_fract_y
_atom_site_fract_z
_atom_site_U_iso_or_equiv
_atom_site_adp_type
_atom_site_occupancy
_atom_site_symmetry_multiplicity
_atom_site_calc_flag
_atom_site_refinement_flags
C1 C 0.2098(3) -0.3327(4) 0.28397(11) 0.0401(7) Uani 1 1 d .
C2 C 0.1665(3) -0.2934(5) 0.32835(12) 0.0435(8) Uani 1 1 d .
H2 H 0.0986 -0.3858 0.3410 0.052 Uiso 1 1 calc R
C3 C 0.2208(3) -0.1209(4) 0.35468(11) 0.0396(7) Uani 1 1 d .
H3 H 0.1895 -0.0999 0.3846 0.047 Uiso 1 1 calc R
C4 C 0.3216(3) 0.0210(4) 0.33691(10) 0.0328(7) Uani 1 1 d .
C5 C 0.3668(3) -0.0187(4) 0.29226(10) 0.0382(7) Uani 1 1 d .
H5 H 0.4357 0.0726 0.2797 0.046 Uiso 1 1 calc R
C6 C 0.3113(4) -0.1908(5) 0.26638(11) 0.0418(8) Uani 1 1 d .
H6 H 0.3424 -0.2124 0.2365 0.050 Uiso 1 1 calc R
C7 C 0.3826(3) 0.2076(4) 0.36430(10) 0.0335(7) Uani 1 1 d .
C8 C 0.3141(3) 0.2779(5) 0.40353(10) 0.0402(8) Uani 1 1 d .
H8 H 0.2265 0.2090 0.4132 0.048 Uiso 1 1 calc R
C9 C 0.3768(3) 0.4485(5) 0.42751(10) 0.0410(7) Uani 1 1 d .
H9 H 0.3319 0.4969 0.4536 0.049 Uiso 1 1 calc R
C10 C 0.5081(3) 0.5502(4) 0.41287(10) 0.0322(7) Uani 1 1 d .
C11 C 0.5781(3) 0.7366(4) 0.43852(10) 0.0344(7) Uani 1 1 d .
C12 C 0.7459(3) 0.8007(4) 0.42984(9) 0.0310(7) Uani 1 1 d .
C13 C 0.7495(3) 0.7885(4) 0.37579(10) 0.0362(7) Uani 1 1 d .
H13A H 0.6712 0.8853 0.3598 0.043 Uiso 1 1 calc R
H13B H 0.8559 0.8301 0.3692 0.043 Uiso 1 1 calc R
C14 C 0.7122(4) 0.5748(5) 0.35519(10) 0.0417(8) Uani 1 1 d .
H14A H 0.6902 0.5851 0.3207 0.050 Uiso 1 1 calc R
H14B H 0.8070 0.4882 0.3631 0.050 Uiso 1 1 calc R
C15 C 0.5698(3) 0.4729(4) 0.37315(10) 0.0323(7) Uani 1 1 d .
C16 C 0.8685(3) 0.6496(4) 0.45710(10) 0.0365(7) Uani 1 1 d .
H16A H 0.8729 0.6727 0.4911 0.044 Uiso 1 1 calc R
H16B H 0.8318 0.5094 0.4503 0.044 Uiso 1 1 calc R
C17 C 0.7835(4) 1.0224(5) 0.44640(11) 0.0434(8) Uani 1 1 d .
H17A H 0.8867 1.0628 0.4372 0.052 Uiso 1 1 calc R
H17B H 0.7011 1.1130 0.4301 0.052 Uiso 1 1 calc R
C18 C 0.1479(5) -0.5179(5) 0.25535(13) 0.0668(11) Uani 1 1 d .
H18A H 0.1053 -0.6159 0.2758 0.100 Uiso 1 1 calc R
H18B H 0.2349 -0.5800 0.2415 0.100 Uiso 1 1 calc R
H18C H 0.0638 -0.4765 0.2304 0.100 Uiso 1 1 calc R
N1 N 0.5085(3) 0.3059(3) 0.34934(8) 0.0336(6) Uani 1 1 d .
O1 O 0.5031(2) 0.8301(3) 0.46550(8) 0.0565(7) Uani 1 1 d .
O2 O 1.0251(2) 0.6731(4) 0.44449(8) 0.0448(6) Uani 1 1 d .
H2O H 1.082(4) 0.760(5) 0.4628(13) 0.068(12) Uiso 1 1 d .
O3 O 0.7903(3) 1.0505(4) 0.49672(8) 0.0529(7) Uani 1 1 d .
H3O H 0.695(5) 1.051(6) 0.5040(14) 0.095(15) Uiso 1 1 d .

loop_
_atom_site_aniso_label
_atom_site_aniso_U_11
_atom_site_aniso_U_22
_atom_site_aniso_U_33
_atom_site_aniso_U_23
_atom_site_aniso_U_13
_atom_site_aniso_U_12
C1 0.0377(17) 0.0328(17) 0.0460(19) -0.0029(14) -0.0071(14) 0.0041(14)
C2 0.0347(17) 0.0370(17) 0.057(2) 0.0063(16) 0.0015(15) -0.0067(14)
C3 0.0375(17) 0.0418(18) 0.0395(17) 0.0024(14) 0.0057(13) -0.0041(14)
C4 0.0277(14) 0.0320(16) 0.0379(17) 0.0028(13) 0.0019(12) 0.0013(12)
C5 0.0363(16) 0.0371(17) 0.0422(18) -0.0003(14) 0.0093(14) -0.0050(14)
C6 0.0456(18) 0.0399(18) 0.0393(18) -0.0050(14) 0.0045(14) 0.0050(15)
C7 0.0286(15) 0.0351(16) 0.0367(16) 0.0021(13) 0.0049(13) -0.0005(13)
C8 0.0349(16) 0.0437(19) 0.0446(19) -0.0042(15) 0.0152(14) -0.0079(14)
C9 0.0341(16) 0.0495(19) 0.0411(18) -0.0087(15) 0.0114(14) 0.0018(15)
C10 0.0244(14) 0.0354(16) 0.0363(16) 0.0011(13) 0.0025(12) 0.0059(12)
C11 0.0311(15) 0.0372(17) 0.0345(16) -0.0036(13) 0.0032(13) 0.0041(13)
C12 0.0306(15) 0.0292(15) 0.0329(16) -0.0020(12) 0.0033(12) 0.0018(12)
C13 0.0369(16) 0.0359(17) 0.0357(16) 0.0007(13) 0.0049(13) -0.0049(13)
C14 0.0453(18) 0.0485(19) 0.0341(17) -0.0087(15) 0.0157(14) -0.0121(15)
C15 0.0308(15) 0.0324(16) 0.0336(16) -0.0009(13) 0.0042(12) -0.0003(13)
C16 0.0322(16) 0.0365(16) 0.0406(17) 0.0002(14) 0.0045(13) -0.0008(13)
C17 0.0388(17) 0.0390(18) 0.052(2) -0.0062(15) 0.0049(15) -0.0007(14)
C18 0.076(3) 0.045(2) 0.075(3) -0.0142(19) -0.005(2) -0.0055(19)
N1 0.0326(13) 0.0346(14) 0.0342(13) -0.0041(11) 0.0068(10) -0.0037(11)
O1 0.0420(13) 0.0626(15) 0.0689(16) -0.0363(13) 0.0218(11) -0.0050(11)
O2 0.0295(11) 0.0576(15) 0.0471(13) -0.0111(12) 0.0049(10) 0.0027(11)
O3 0.0356(13) 0.0675(16) 0.0569(15) -0.0286(12) 0.0109(11) -0.0130(12)

loop_
_atom_type_symbol
_atom_type_description
_atom_type_scat_dispersion_real
_atom_type_scat_dispersion_imag
_atom_type_scat_source
C C 0.0033 0.0016 'International Tables Vol C Tables 4.2.6.8 and 6.1.1.4'
H H 0.0000 0.0000 'International Tables Vol C Tables 4.2.6.8 and 6.1.1.4'
N N 0.0061 0.0033 'International Tables Vol C Tables 4.2.6.8 and 6.1.1.4'
O O 0.0106 0.0060 'International Tables Vol C Tables 4.2.6.8 and 6.1.1.4'

loop_
_geom_angle_atom_site_label_1
_geom_angle_atom_site_label_2
_geom_angle_atom_site_label_3
_geom_angle
C2 C1 C6 117.1(3)
C2 C1 C18 121.7(3)
C6 C1 C18 121.2(3)
C1 C2 C3 122.1(3)
C1 C2 H2 118.9
C3 C2 H2 118.9
C2 C3 C4 120.6(3)
C2 C3 H3 119.7
C4 C3 H3 119.7
C3 C4 C5 117.5(3)
C3 C4 C7 122.0(3)
C5 C4 C7 120.4(2)
C6 C5 C4 121.2(3)
C6 C5 H5 119.4
C4 C5 H5 119.4
C5 C6 C1 121.4(3)
C5 C6 H6 119.3
C1 C6 H6 119.3
N1 C7 C8 121.4(3)
N1 C7 C4 116.4(2)
C8 C7 C4 122.2(2)
C9 C8 C7 119.3(3)
C9 C8 H8 120.3
C7 C8 H8 120.3
C8 C9 C10 120.0(3)
C8 C9 H9 120.0
C10 C9 H9 120.0
C9 C10 C15 117.8(3)
C9 C10 C11 120.8(2)
C15 C10 C11 121.4(2)
O1 C11 C10 120.7(3)
O1 C11 C12 122.4(3)
C10 C11 C12 116.9(2)
C11 C12 C17 111.2(2)
C11 C12 C13 107.3(2)
C17 C12 C13 108.7(2)
C11 C12 C16 107.9(2)
C17 C12 C16 110.5(2)
C13 C12 C16 111.1(2)
C14 C13 C12 113.4(2)
C14 C13 H13A 108.9
C12 C13 H13A 108.9
C14 C13 H13B 108.9
C12 C13 H13B 108.9
H13A C13 H13B 107.7
C15 C14 C13 113.5(2)
C15 C14 H14A 108.9
C13 C14 H14A 108.9
C15 C14 H14B 108.9
C13 C14 H14B 108.9
H14A C14 H14B 107.7
N1 C15 C10 122.6(2)
N1 C15 C14 116.6(2)
C10 C15 C14 120.8(2)
O2 C16 C12 112.1(2)
O2 C16 H16A 109.2
C12 C16 H16A 109.2
O2 C16 H16B 109.2
C12 C16 H16B 109.2
H16A C16 H16B 107.9
O3 C17 C12 113.7(2)
O3 C17 H17A 108.8
C12 C17 H17A 108.8
O3 C17 H17B 108.8
C12 C17 H17B 108.8
H17A C17 H17B 107.7
C1 C18 H18A 109.5
C1 C18 H18B 109.5
H18A C18 H18B 109.5
C1 C18 H18C 109.5
H18A C18 H18C 109.5
H18B C18 H18C 109.5
C15 N1 C7 118.9(2)
C16 O2 H2O 112(2)
C17 O3 H3O 110(3)

loop_
_geom_bond_atom_site_label_1
_geom_bond_atom_site_label_2
_geom_bond_distance
C1 C2 1.380(4)
C1 C6 1.389(4)
C1 C18 1.499(4)
C2 C3 1.384(4)
C2 H2 0.9300
C3 C4 1.388(4)
C3 H3 0.9300
C4 C5 1.394(4)
C4 C7 1.487(4)
C5 C6 1.379(4)
C5 H5 0.9300
C6 H6 0.9300
C7 N1 1.347(3)
C7 C8 1.396(4)
C8 C9 1.363(4)
C8 H8 0.9300
C9 C10 1.391(4)
C9 H9 0.9300
C10 C15 1.395(4)
C10 C11 1.486(4)
C11 O1 1.216(3)
C11 C12 1.513(4)
C12 C17 1.530(4)
C12 C13 1.537(4)
C12 C16 1.541(4)
C13 C14 1.518(4)
C13 H13A 0.9700
C13 H13B 0.9700
C14 C15 1.509(4)
C14 H14A 0.9700
C14 H14B 0.9700
C15 N1 1.338(3)
C16 O2 1.411(3)
C16 H16A 0.9700
C16 H16B 0.9700
C17 O3 1.430(4)
C17 H17A 0.9700
C17 H17B 0.9700
C18 H18A 0.9600
C18 H18B 0.9600
C18 H18C 0.9600
O2 H2O 0.86(4)
O3 H3O 0.85(4)

loop_
_geom_hbond_atom_site_label_D
_geom_hbond_atom_site_label_H
_geom_hbond_atom_site_label_A
_geom_hbond_distance_DH
_geom_hbond_distance_HA
_geom_hbond_distance_DA
_geom_hbond_angle_DHA
_geom_hbond_site_symmetry_A
O2 H2O O3 0.86(4) 1.90(4) 2.761(3) 179(3) 3_776
O3 H3O O1 0.85(4) 2.12(4) 2.911(3) 156(4) 3_676

loop_
_geom_torsion_atom_site_label_1
_geom_torsion_atom_site_label_2
_geom_torsion_atom_site_label_3
_geom_torsion_atom_site_label_4
_geom_torsion
C6 C1 C2 C3 -0.1(4)
C18 C1 C2 C3 -178.8(3)
C1 C2 C3 C4 0.4(4)
C2 C3 C4 C5 -0.8(4)
C2 C3 C4 C7 -179.8(3)
C3 C4 C5 C6 1.1(4)
C7 C4 C5 C6 -180.0(3)
C4 C5 C6 C1 -0.8(4)
C2 C1 C6 C5 0.3(4)
C18 C1 C6 C5 179.1(3)
C3 C4 C7 N1 164.3(3)
C5 C4 C7 N1 -14.7(4)
C3 C4 C7 C8 -15.6(4)
C5 C4 C7 C8 165.5(3)
N1 C7 C8 C9 -0.6(4)
C4 C7 C8 C9 179.2(3)
C7 C8 C9 C10 -0.2(4)
C8 C9 C10 C15 0.7(4)
C8 C9 C10 C11 179.9(3)
C9 C10 C11 O1 -16.3(4)
C15 C10 C11 O1 162.9(3)
C9 C10 C11 C12 162.9(3)
C15 C10 C11 C12 -17.9(4)
O1 C11 C12 C17 -16.9(4)
C10 C11 C12 C17 163.9(2)
O1 C11 C12 C13 -135.7(3)
C10 C11 C12 C13 45.1(3)
O1 C11 C12 C16 104.5(3)
C10 C11 C12 C16 -74.7(3)
C11 C12 C13 C14 -59.1(3)
C17 C12 C13 C14 -179.5(2)
C16 C12 C13 C14 58.6(3)
C12 C13 C14 C15 44.6(3)
C9 C10 C15 N1 -0.5(4)
C11 C10 C15 N1 -179.7(2)
C9 C10 C15 C14 -179.9(3)
C11 C10 C15 C14 0.9(4)
C13 C14 C15 N1 166.2(2)
C13 C14 C15 C10 -14.4(4)
C11 C12 C16 O2 169.3(2)
C17 C12 C16 O2 -68.9(3)
C13 C12 C16 O2 52.0(3)
C11 C12 C17 O3 64.6(3)
C13 C12 C17 O3 -177.5(2)
C16 C12 C17 O3 -55.2(3)
C10 C15 N1 C7 -0.3(4)
C14 C15 N1 C7 179.2(2)
C8 C7 N1 C15 0.8(4)
C4 C7 N1 C15 -179.0(2)

loop_
_cod_related_entry_id
_cod_related_entry_database
_cod_related_entry_code
1 ChemSpider 26389072
